data_7230386
loop_
_publ_author_name
'Cytlak, Tomasz'
'Skibi\'nska, Monika'
'Kaczmarek, Patrycja'
'Ka\'zmierczak, Marcin'
'Rapp, Magdalena'
'Kubicki, Maciej'
'Koroniak, Henryk'

_publ_section_title
;
 Functionalization of \a-hydroxyphosphonates as a convenient route to
 N-tosyl-\a-aminophosphonates
;
_journal_issue 22
_journal_name_full 'RSC Advances'
_journal_page_first 11957
_journal_paper_doi 10.1039/C8RA01656A
_journal_volume 8
_journal_year 2018
_chemical_formula_moiety 'C24 H33 N2 O7 P S'
_chemical_formula_sum 'C24 H33 N2 O7 P S'
_chemical_formula_weight 524.55
_space_group_crystal_system triclinic
_space_group_IT_number 2
_space_group_name_Hall '-P 1'
_space_group_name_H-M_alt 'P -1'
_symmetry_space_group_name_Hall '-P 1'
_symmetry_space_group_name_H-M 'P -1'
_atom_sites_solution_hydrogens geom
_audit_creation_method SHELXL-2014/7
_audit_update_record
;
2017-08-16 deposited with the CCDC.
2018-03-14 downloaded from the CCDC.
;
_cell_angle_alpha 71.568(8)
_cell_angle_beta 77.690(7)
_cell_angle_gamma 87.393(6)
_cell_formula_units_Z 2
_cell_length_a 9.1196(7)
_cell_length_b 11.0522(9)
_cell_length_c 13.6480(13)
_cell_measurement_reflns_used 3219
_cell_measurement_temperature 100(1)
_cell_measurement_theta_max 26.3990
_cell_measurement_theta_min 3.3390
_cell_volume 1274.7(2)
_computing_cell_refinement 'CrysAlisPro 1.171.38.41 (Rigaku OD, 2015)'
_computing_data_collection 'CrysAlisPro 1.171.38.41 (Rigaku OD, 2015)'
_computing_data_reduction 'CrysAlisPro 1.171.38.41 (Rigaku OD, 2015)'
_computing_molecular_graphics 'Mercury (MacRae et al., 2009)'
_computing_publication_material 'SHELXL-2014/7 (Sheldrick, 2014)'
_computing_structure_refinement 'SHELXL-2014/7 (Sheldrick, 2014)'
_computing_structure_solution 'SHELXT-2014/7 (Sheldrick, 2014)'
_diffrn_ambient_temperature 100(1)
_diffrn_detector 'CCD plate'
_diffrn_detector_area_resol_mean 16.2413
_diffrn_detector_type Eos
_diffrn_measured_fraction_theta_full 0.997
_diffrn_measured_fraction_theta_max 0.914
_diffrn_measurement_device 'four-circle diffractometer'
_diffrn_measurement_device_type 'Xcalibur, Eos'
_diffrn_measurement_method '/w scan'
_diffrn_radiation_monochromator graphite
_diffrn_radiation_probe x-ray
_diffrn_radiation_type 'Mo K\a'
_diffrn_radiation_wavelength 0.71073
_diffrn_reflns_av_R_equivalents 0.0271
_diffrn_reflns_av_unetI/netI 0.0646
_diffrn_reflns_Laue_measured_fraction_full 0.997
_diffrn_reflns_Laue_measured_fraction_max 0.914
_diffrn_reflns_limit_h_max 11
_diffrn_reflns_limit_h_min -10
_diffrn_reflns_limit_k_max 13
_diffrn_reflns_limit_k_min -13
_diffrn_reflns_limit_l_max 17
_diffrn_reflns_limit_l_min -16
_diffrn_reflns_number 8392
_diffrn_reflns_point_group_measured_fraction_full 0.997
_diffrn_reflns_point_group_measured_fraction_max 0.914
_diffrn_reflns_theta_full 25.000
_diffrn_reflns_theta_max 26.580
_diffrn_reflns_theta_min 3.312
_diffrn_source 'fine-focus sealed X-ray tube'
_diffrn_source_type 'Enhance (Mo) X-ray Source'
_exptl_absorpt_coefficient_mu 0.236
_exptl_absorpt_correction_T_max 1.00000
_exptl_absorpt_correction_T_min 0.83893
_exptl_absorpt_correction_type multi-scan
_exptl_absorpt_process_details
;
CrysAlisPro 1.171.38.41 (Rigaku Oxford Diffraction, 2015)
Empirical absorption correction using spherical harmonics,
 implemented in SCALE3 ABSPACK scaling algorithm.
;
_exptl_crystal_colour colourless
_exptl_crystal_density_diffrn 1.367
_exptl_crystal_description block
_exptl_crystal_F_000 556
_exptl_crystal_size_max 0.25
_exptl_crystal_size_mid 0.2
_exptl_crystal_size_min 0.1
_refine_diff_density_max 1.806
_refine_diff_density_min -1.024
_refine_diff_density_rms 0.091
_refine_ls_extinction_method none
_refine_ls_goodness_of_fit_ref 1.023
_refine_ls_hydrogen_treatment constr
_refine_ls_matrix_type full
_refine_ls_number_parameters 336
_refine_ls_number_reflns 4881
_refine_ls_number_restraints 14
_refine_ls_restrained_S_all 1.022
_refine_ls_R_factor_all 0.1169
_refine_ls_R_factor_gt 0.0851
_refine_ls_shift/su_max 0.000
_refine_ls_shift/su_mean 0.000
_refine_ls_structure_factor_coef Fsqd
_refine_ls_weighting_details 'w=1/[\s^2^(Fo^2^)+(0.0561P)^2^+6.6074P] where P=(Fo^2^+2Fc^2^)/3'
_refine_ls_weighting_scheme calc
_refine_ls_wR_factor_gt 0.1902
_refine_ls_wR_factor_ref 0.2050
_reflns_Friedel_coverage 0.000
_reflns_number_gt 3446
_reflns_number_total 4881
_reflns_threshold_expression 'I > 2\s(I)'
_cod_data_source_file c8ra01656a2.cif
_cod_data_source_block 34
_cod_database_code 7230386
_shelx_shelxl_version_number 2014/7
_shelx_space_group_comment
;
The symmetry employed for this shelxl refinement is uniquely defined
by the following loop, which should always be used as a source of
symmetry information in preference to the above space-group names.
They are only intended as comments.
;
_shelxl_version_number 2013-4

loop_
_space_group_symop_operation_xyz
'x, y, z'
'-x, -y, -z'

loop_
_atom_site_label
_atom_site_type_symbol
_atom_site_fract_x
_atom_site_fract_y
_atom_site_fract_z
_atom_site_U_iso_or_equiv
_atom_site_adp_type
_atom_site_occupancy
_atom_site_site_symmetry_order
_atom_site_calc_flag
_atom_site_refinement_flags_posn
_atom_site_refinement_flags_adp
_atom_site_refinement_flags_occupancy
_atom_site_disorder_assembly
_atom_site_disorder_group
P1 P 0.41164(13) 0.73518(12) 0.98315(9) 0.0227(3) Uani 1 1 d . . . . .
O2 O 0.4250(4) 0.6091(3) 1.0608(3) 0.0301(8) Uani 1 1 d . . . . .
O3 O 0.4801(4) 0.8496(3) 1.0048(3) 0.0321(8) Uani 1 1 d . . . . .
C4A C 0.4633(10) 0.8510(10) 1.1093(7) 0.028(2) Uani 0.5 1 d D . P A 1
H4A H 0.3949 0.7801 1.1576 0.034 Uiso 0.5 1 calc R U P A 1
H4B H 0.4184 0.9322 1.1155 0.034 Uiso 0.5 1 calc R U P A 1
C5A C 0.6161(12) 0.8369(14) 1.1408(12) 0.046(3) Uani 0.5 1 d D U P A 1
H5A H 0.6032 0.8378 1.2137 0.068 Uiso 0.5 1 calc R U P A 1
H5B H 0.6832 0.9078 1.0935 0.068 Uiso 0.5 1 calc R U P A 1
H5C H 0.6599 0.7560 1.1354 0.068 Uiso 0.5 1 calc R U P A 1
C4B C 0.6006(11) 0.8347(11) 1.0623(7) 0.034(2) Uani 0.5 1 d D . P A 2
H4C H 0.6807 0.8998 1.0221 0.040 Uiso 0.5 1 calc R U P A 2
H4D H 0.6445 0.7494 1.0704 0.040 Uiso 0.5 1 calc R U P A 2
C5B C 0.5401(15) 0.8495(12) 1.1715(7) 0.035(3) Uani 0.5 1 d D U P A 2
H5D H 0.6221 0.8393 1.2095 0.052 Uiso 0.5 1 calc R U P A 2
H5E H 0.4618 0.7842 1.2116 0.052 Uiso 0.5 1 calc R U P A 2
H5F H 0.4978 0.9343 1.1634 0.052 Uiso 0.5 1 calc R U P A 2
O6 O 0.2465(4) 0.7779(3) 0.9804(3) 0.0309(8) Uani 1 1 d . . . . .
C7 C 0.1301(5) 0.6842(5) 0.9876(4) 0.0307(12) Uani 1 1 d . . . . .
H7B H 0.1713 0.5973 1.0029 0.037 Uiso 1 1 calc R U . . .
H7A H 0.0963 0.7056 0.9199 0.037 Uiso 1 1 calc R U . . .
C8 C 0.0013(5) 0.6896(5) 1.0748(4) 0.0340(12) Uani 1 1 d . . . . .
H8C H -0.0368 0.7765 1.0598 0.051 Uiso 1 1 calc R U . . .
H8B H 0.0353 0.6655 1.1418 0.051 Uiso 1 1 calc R U . . .
H8A H -0.0789 0.6304 1.0801 0.051 Uiso 1 1 calc R U . . .
C9 C 0.5036(5) 0.7424(5) 0.8492(4) 0.0291(11) Uani 1 1 d . . . . .
H9 H 0.4493 0.8090 0.8024 0.035 Uiso 1 1 calc R U . . .
N10 N 0.4683(5) 0.6288(5) 0.8365(4) 0.0407(12) Uani 1 1 d . . . . .
H10 H 0.4976 0.5579 0.8784 0.049 Uiso 1 1 calc R U . . .
S11 S 0.37471(15) 0.61540(14) 0.74819(11) 0.0348(4) Uani 1 1 d . . . . .
O12 O 0.2898(5) 0.7197(4) 0.7171(4) 0.0597(13) Uani 1 1 d . . . . .
O13 O 0.3066(4) 0.4934(4) 0.8015(3) 0.0514(12) Uani 1 1 d . . . . .
C14 C 0.5111(5) 0.6032(5) 0.6404(4) 0.0274(11) Uani 1 1 d . . . . .
C15 C 0.6063(7) 0.5012(6) 0.6561(5) 0.0450(15) Uani 1 1 d . . . . .
H15 H 0.5980 0.4390 0.7236 0.054 Uiso 1 1 calc R U . . .
C16 C 0.7172(7) 0.4923(8) 0.5681(8) 0.068(2) Uani 1 1 d . . . . .
H16 H 0.7817 0.4214 0.5765 0.081 Uiso 1 1 calc R U . . .
C17 C 0.7325(9) 0.5844(10) 0.4713(6) 0.068(2) Uani 1 1 d . . . . .
C18 C 0.6366(8) 0.6827(9) 0.4600(5) 0.065(2) Uani 1 1 d . . . . .
H18 H 0.6457 0.7459 0.3929 0.078 Uiso 1 1 calc R U . . .
C19 C 0.5266(6) 0.6938(6) 0.5424(4) 0.0415(14) Uani 1 1 d . . . . .
H19 H 0.4611 0.7640 0.5320 0.050 Uiso 1 1 calc R U . . .
C20 C 0.8562(9) 0.5752(12) 0.3787(8) 0.125(5) Uani 1 1 d . . . . .
H20C H 0.8129 0.5865 0.3167 0.187 Uiso 1 1 calc R U . . .
H20B H 0.9019 0.4912 0.3978 0.187 Uiso 1 1 calc R U . . .
H20A H 0.9330 0.6418 0.3625 0.187 Uiso 1 1 calc R U . . .
C21 C 0.6667(5) 0.7890(4) 0.8165(3) 0.0208(10) Uani 1 1 d . . . . .
H21 H 0.6719 0.8745 0.8264 0.025 Uiso 1 1 calc R U . . .
N22 N 0.7317(4) 0.8008(4) 0.7058(3) 0.0215(8) Uani 1 1 d . . . . .
C23 C 0.8658(5) 0.7233(4) 0.6927(4) 0.0247(10) Uani 1 1 d . . . . .
H23B H 0.9590 0.7760 0.6721 0.030 Uiso 1 1 calc R U . . .
H23A H 0.8645 0.6807 0.6391 0.030 Uiso 1 1 calc R U . . .
C24 C 0.8524(5) 0.6266(5) 0.8020(4) 0.0292(11) Uani 1 1 d . . . . .
H24B H 0.9525 0.5980 0.8162 0.035 Uiso 1 1 calc R U . . .
H24A H 0.7907 0.5513 0.8100 0.035 Uiso 1 1 calc R U . . .
C25 C 0.7756(5) 0.7007(5) 0.8754(4) 0.0283(11) Uani 1 1 d . . . . .
H25B H 0.8505 0.7509 0.8903 0.034 Uiso 1 1 calc R U . . .
H25A H 0.7208 0.6418 0.9431 0.034 Uiso 1 1 calc R U . . .
C26 C 0.6979(5) 0.8990(5) 0.6266(3) 0.0235(10) Uani 1 1 d . . . . .
O27 O 0.5967(4) 0.9737(3) 0.6352(3) 0.0295(8) Uani 1 1 d . . . . .
O28 O 0.7918(3) 0.9010(3) 0.5348(2) 0.0262(8) Uani 1 1 d . . . . .
C29 C 0.7660(6) 0.9964(5) 0.4402(4) 0.0308(12) Uani 1 1 d . . . . .
H29B H 0.7793 1.0831 0.4439 0.037 Uiso 1 1 calc R U . . .
H29A H 0.6629 0.9872 0.4306 0.037 Uiso 1 1 calc R U . . .
C30 C 0.8808(6) 0.9739(4) 0.3500(4) 0.0282(11) Uani 1 1 d . . . . .
C31 C 0.8481(6) 1.0086(5) 0.2506(4) 0.0337(12) Uani 1 1 d . . . . .
H31 H 0.7540 1.0446 0.2400 0.040 Uiso 1 1 calc R U . . .
C32 C 0.9526(7) 0.9908(5) 0.1662(4) 0.0408(14) Uani 1 1 d . . . . .
H32 H 0.9296 1.0150 0.0980 0.049 Uiso 1 1 calc R U . . .
C33 C 1.0897(7) 0.9381(5) 0.1808(4) 0.0399(14) Uani 1 1 d . . . . .
H33 H 1.1606 0.9254 0.1232 0.048 Uiso 1 1 calc R U . . .
C34 C 1.1228(6) 0.9044(5) 0.2795(4) 0.0381(13) Uani 1 1 d . . . . .
H34 H 1.2174 0.8691 0.2897 0.046 Uiso 1 1 calc R U . . .
C35 C 1.0189(5) 0.9215(5) 0.3644(4) 0.0341(12) Uani 1 1 d . . . . .
H35 H 1.0424 0.8974 0.4325 0.041 Uiso 1 1 calc R U . . .

loop_
_atom_site_aniso_label
_atom_site_aniso_U_11
_atom_site_aniso_U_22
_atom_site_aniso_U_33
_atom_site_aniso_U_23
_atom_site_aniso_U_13
_atom_site_aniso_U_12
P1 0.0179(6) 0.0260(7) 0.0189(6) -0.0032(5) 0.0019(5) -0.0023(5)
O2 0.0349(19) 0.0289(19) 0.0228(18) -0.0036(15) -0.0065(15) 0.0067(15)
O3 0.033(2) 0.033(2) 0.0260(18) -0.0030(15) -0.0048(15) -0.0099(15)
C4A 0.033(5) 0.029(5) 0.019(5) -0.009(4) 0.003(4) -0.003(4)
C5A 0.045(7) 0.046(6) 0.044(7) -0.005(5) -0.017(6) -0.003(5)
C4B 0.027(5) 0.045(7) 0.031(6) -0.013(5) -0.005(4) -0.002(5)
C5B 0.039(6) 0.034(5) 0.033(6) -0.009(4) -0.012(5) 0.003(5)
O6 0.0205(17) 0.031(2) 0.034(2) -0.0046(16) 0.0011(14) -0.0013(14)
C7 0.020(2) 0.040(3) 0.030(3) -0.009(2) -0.003(2) -0.002(2)
C8 0.024(3) 0.038(3) 0.031(3) -0.005(2) 0.005(2) -0.006(2)
C9 0.021(2) 0.041(3) 0.022(2) -0.005(2) -0.0027(19) -0.006(2)
N10 0.044(3) 0.038(3) 0.034(3) -0.004(2) -0.002(2) -0.003(2)
S11 0.0313(7) 0.0429(8) 0.0292(7) -0.0163(6) 0.0076(5) -0.0182(6)
O12 0.053(3) 0.052(3) 0.053(3) -0.002(2) 0.012(2) 0.000(2)
O13 0.027(2) 0.064(3) 0.040(2) 0.016(2) -0.0031(17) -0.0169(19)
C14 0.031(3) 0.035(3) 0.019(2) -0.013(2) -0.001(2) -0.009(2)
C15 0.046(3) 0.037(3) 0.056(4) -0.017(3) -0.014(3) -0.003(3)
C16 0.037(4) 0.074(5) 0.119(7) -0.071(5) -0.011(4) 0.004(3)
C17 0.054(4) 0.114(7) 0.055(5) -0.064(5) 0.010(4) -0.035(5)
C18 0.050(4) 0.121(7) 0.022(3) -0.021(4) 0.003(3) -0.033(4)
C19 0.038(3) 0.056(4) 0.023(3) -0.003(3) -0.004(2) -0.010(3)
C20 0.056(5) 0.244(14) 0.122(8) -0.149(9) 0.034(5) -0.052(7)
C21 0.018(2) 0.023(2) 0.015(2) -0.0008(18) 0.0035(17) -0.0019(18)
N22 0.0160(18) 0.025(2) 0.0178(19) -0.0025(16) 0.0012(15) -0.0003(15)
C23 0.020(2) 0.023(2) 0.026(3) -0.005(2) 0.0015(19) 0.0013(18)
C24 0.023(2) 0.027(3) 0.029(3) 0.000(2) 0.000(2) 0.002(2)
C25 0.022(2) 0.037(3) 0.022(2) -0.004(2) -0.0048(19) 0.002(2)
C26 0.022(2) 0.027(3) 0.016(2) -0.0003(19) -0.0009(18) -0.003(2)
O27 0.0228(18) 0.032(2) 0.0232(18) 0.0015(15) 0.0005(14) 0.0055(15)
O28 0.0248(17) 0.0286(18) 0.0168(16) 0.0011(14) 0.0006(13) 0.0007(14)
C29 0.030(3) 0.034(3) 0.021(2) 0.000(2) 0.000(2) 0.000(2)
C30 0.031(3) 0.022(2) 0.023(3) 0.000(2) 0.003(2) -0.007(2)
C31 0.046(3) 0.029(3) 0.025(3) -0.005(2) -0.010(2) 0.003(2)
C32 0.066(4) 0.032(3) 0.023(3) -0.009(2) -0.007(3) 0.002(3)
C33 0.052(4) 0.032(3) 0.029(3) -0.011(2) 0.012(2) -0.013(3)
C34 0.030(3) 0.044(3) 0.037(3) -0.015(3) 0.003(2) -0.007(2)
C35 0.025(3) 0.046(3) 0.025(3) -0.007(2) 0.000(2) -0.005(2)

loop_
_atom_type_symbol
_atom_type_description
_atom_type_scat_dispersion_real
_atom_type_scat_dispersion_imag
_atom_type_scat_source
C C 0.0033 0.0016 'International Tables Vol C Tables 4.2.6.8 and 6.1.1.4'
H H 0.0000 0.0000 'International Tables Vol C Tables 4.2.6.8 and 6.1.1.4'
N N 0.0061 0.0033 'International Tables Vol C Tables 4.2.6.8 and 6.1.1.4'
O O 0.0106 0.0060 'International Tables Vol C Tables 4.2.6.8 and 6.1.1.4'
S S 0.1246 0.1234 'International Tables Vol C Tables 4.2.6.8 and 6.1.1.4'
P P 0.1023 0.0942 'International Tables Vol C Tables 4.2.6.8 and 6.1.1.4'

loop_
_geom_angle_atom_site_label_1
_geom_angle_atom_site_label_2
_geom_angle_atom_site_label_3
_geom_angle
O2 P1 O6 114.25(19)
O2 P1 O3 114.5(2)
O6 P1 O3 101.7(2)
O2 P1 C9 112.4(2)
O6 P1 C9 107.2(2)
O3 P1 C9 105.8(2)
C4A O3 P1 119.6(5)
C4B O3 P1 122.9(5)
O3 C4A C5A 110.1(8)
O3 C4A H4A 109.6
C5A C4A H4A 109.6
O3 C4A H4B 109.6
C5A C4A H4B 109.6
H4A C4A H4B 108.1
C4A C5A H5A 109.5
C4A C5A H5B 109.5
H5A C5A H5B 109.5
C4A C5A H5C 109.5
H5A C5A H5C 109.5
H5B C5A H5C 109.5
O3 C4B C5B 110.2(8)
O3 C4B H4C 109.6
C5B C4B H4C 109.6
O3 C4B H4D 109.6
C5B C4B H4D 109.6
H4C C4B H4D 108.1
C4B C5B H5D 109.5
C4B C5B H5E 109.5
H5D C5B H5E 109.5
C4B C5B H5F 109.5
H5D C5B H5F 109.5
H5E C5B H5F 109.5
C7 O6 P1 120.0(3)
O6 C7 C8 107.6(4)
O6 C7 H7B 110.2
C8 C7 H7B 110.2
O6 C7 H7A 110.2
C8 C7 H7A 110.2
H7B C7 H7A 108.5
C7 C8 H8C 109.5
C7 C8 H8B 109.5
H8C C8 H8B 109.5
C7 C8 H8A 109.5
H8C C8 H8A 109.5
H8B C8 H8A 109.5
N10 C9 C21 118.9(4)
N10 C9 P1 106.5(3)
C21 C9 P1 114.8(3)
N10 C9 H9 105.1
C21 C9 H9 105.1
P1 C9 H9 105.1
C9 N10 S11 125.1(4)
C9 N10 H10 117.4
S11 N10 H10 117.4
O12 S11 O13 120.8(3)
O12 S11 N10 111.2(3)
O13 S11 N10 100.2(2)
O12 S11 C14 109.9(3)
O13 S11 C14 107.7(3)
N10 S11 C14 105.9(2)
C19 C14 C15 120.2(5)
C19 C14 S11 121.4(4)
C15 C14 S11 118.3(4)
C14 C15 C16 118.0(6)
C14 C15 H15 121.0
C16 C15 H15 121.0
C17 C16 C15 121.1(7)
C17 C16 H16 119.5
C15 C16 H16 119.5
C18 C17 C16 118.6(6)
C18 C17 C20 121.3(9)
C16 C17 C20 120.1(9)
C17 C18 C19 122.1(7)
C17 C18 H18 118.9
C19 C18 H18 118.9
C18 C19 C14 119.9(7)
C18 C19 H19 120.0
C14 C19 H19 120.0
C17 C20 H20C 109.5
C17 C20 H20B 109.5
H20C C20 H20B 109.5
C17 C20 H20A 109.5
H20C C20 H20A 109.5
H20B C20 H20A 109.5
N22 C21 C9 112.3(4)
N22 C21 C25 102.6(4)
C9 C21 C25 115.5(4)
N22 C21 H21 108.7
C9 C21 H21 108.7
C25 C21 H21 108.7
C26 N22 C21 121.0(4)
C26 N22 C23 123.0(4)
C21 N22 C23 113.3(4)
N22 C23 C24 102.8(4)
N22 C23 H23B 111.2
C24 C23 H23B 111.2
N22 C23 H23A 111.2
C24 C23 H23A 111.2
H23B C23 H23A 109.1
C23 C24 C25 103.3(4)
C23 C24 H24B 111.1
C25 C24 H24B 111.1
C23 C24 H24A 111.1
C25 C24 H24A 111.1
H24B C24 H24A 109.1
C24 C25 C21 105.7(4)
C24 C25 H25B 110.6
C21 C25 H25B 110.6
C24 C25 H25A 110.6
C21 C25 H25A 110.6
H25B C25 H25A 108.7
O27 C26 N22 125.8(4)
O27 C26 O28 124.9(4)
N22 C26 O28 109.4(4)
C26 O28 C29 116.8(4)
O28 C29 C30 105.9(4)
O28 C29 H29B 110.6
C30 C29 H29B 110.6
O28 C29 H29A 110.6
C30 C29 H29A 110.6
H29B C29 H29A 108.7
C31 C30 C35 119.3(5)
C31 C30 C29 119.0(5)
C35 C30 C29 121.6(5)
C30 C31 C32 120.2(5)
C30 C31 H31 119.9
C32 C31 H31 119.9
C33 C32 C31 120.4(5)
C33 C32 H32 119.8
C31 C32 H32 119.8
C34 C33 C32 119.5(5)
C34 C33 H33 120.2
C32 C33 H33 120.2
C33 C34 C35 120.5(5)
C33 C34 H34 119.8
C35 C34 H34 119.8
C30 C35 C34 120.1(5)
C30 C35 H35 120.0
C34 C35 H35 120.0

loop_
_geom_bond_atom_site_label_1
_geom_bond_atom_site_label_2
_geom_bond_distance
P1 O2 1.478(3)
P1 O6 1.562(3)
P1 O3 1.569(4)
P1 C9 1.819(5)
O3 C4A 1.407(10)
O3 C4B 1.457(11)
C4A C5A 1.531(5)
C4A H4A 0.9900
C4A H4B 0.9900
C5A H5A 0.9800
C5A H5B 0.9800
C5A H5C 0.9800
C4B C5B 1.532(5)
C4B H4C 0.9900
C4B H4D 0.9900
C5B H5D 0.9800
C5B H5E 0.9800
C5B H5F 0.9800
O6 C7 1.483(6)
C7 C8 1.498(7)
C7 H7B 0.9900
C7 H7A 0.9900
C8 H8C 0.9800
C8 H8B 0.9800
C8 H8A 0.9800
C9 N10 1.383(7)
C9 C21 1.522(6)
C9 H9 1.0000
N10 S11 1.663(5)
N10 H10 0.8800
S11 O12 1.363(5)
S11 O13 1.413(4)
S11 C14 1.750(5)
C14 C19 1.377(7)
C14 C15 1.381(8)
C15 C16 1.421(10)
C15 H15 0.9500
C16 C17 1.374(12)
C16 H16 0.9500
C17 C18 1.354(11)
C17 C20 1.530(9)
C18 C19 1.372(9)
C18 H18 0.9500
C19 H19 0.9500
C20 H20C 0.9800
C20 H20B 0.9800
C20 H20A 0.9800
C21 N22 1.468(5)
C21 C25 1.530(6)
C21 H21 1.0000
N22 C26 1.345(6)
N22 C23 1.472(6)
C23 C24 1.520(6)
C23 H23B 0.9900
C23 H23A 0.9900
C24 C25 1.527(7)
C24 H24B 0.9900
C24 H24A 0.9900
C25 H25B 0.9900
C25 H25A 0.9900
C26 O27 1.222(6)
C26 O28 1.354(5)
O28 C29 1.442(6)
C29 C30 1.514(7)
C29 H29B 0.9900
C29 H29A 0.9900
C30 C31 1.381(7)
C30 C35 1.388(7)
C31 C32 1.391(8)
C31 H31 0.9500
C32 C33 1.381(8)
C32 H32 0.9500
C33 C34 1.374(8)
C33 H33 0.9500
C34 C35 1.390(7)
C34 H34 0.9500
C35 H35 0.9500

loop_
_geom_hbond_atom_site_label_D
_geom_hbond_atom_site_label_H
_geom_hbond_atom_site_label_A
_geom_hbond_distance_DH
_geom_hbond_distance_HA
_geom_hbond_distance_DA
_geom_hbond_angle_DHA
_geom_hbond_site_symmetry_A
C4A H4B O3 0.99 2.53 3.193(11) 123.9 2_677
C8 H8A O13 0.98 2.50 3.341(6) 144.4 2_567
C9 H9 O12 1.00 2.46 2.992(7) 113.0 .
C9 H9 O27 1.00 2.57 3.195(6) 120.3 .
N10 H10 O2 0.88 1.94 2.801(6) 166.0 2_667
C24 H24A O2 0.99 2.64 3.491(6) 143.8 2_667

loop_
_geom_torsion_atom_site_label_1
_geom_torsion_atom_site_label_2
_geom_torsion_atom_site_label_3
_geom_torsion_atom_site_label_4
_geom_torsion
O2 P1 O3 C4A -38.5(5)
O6 P1 O3 C4A 85.2(5)
C9 P1 O3 C4A -162.9(5)
O2 P1 O3 C4B 26.1(5)
O6 P1 O3 C4B 149.9(5)
C9 P1 O3 C4B -98.3(5)
C4B O3 C4A C5A 1.9(9)
P1 O3 C4A C5A 113.1(8)
C4A O3 C4B C5B -3.4(8)
P1 O3 C4B C5B -108.5(8)
O2 P1 O6 C7 -41.3(4)
O3 P1 O6 C7 -165.2(3)
C9 P1 O6 C7 84.0(4)
P1 O6 C7 C8 127.4(4)
O2 P1 C9 N10 42.3(4)
O6 P1 C9 N10 -84.0(4)
O3 P1 C9 N10 168.0(3)
O2 P1 C9 C21 -91.5(4)
O6 P1 C9 C21 142.2(4)
O3 P1 C9 C21 34.3(4)
C21 C9 N10 S11 -109.7(5)
P1 C9 N10 S11 118.8(4)
C9 N10 S11 O12 -22.7(5)
C9 N10 S11 O13 -151.5(4)
C9 N10 S11 C14 96.7(5)
O12 S11 C14 C19 2.8(5)
O13 S11 C14 C19 136.2(4)
N10 S11 C14 C19 -117.3(4)
O12 S11 C14 C15 -178.6(4)
O13 S11 C14 C15 -45.3(5)
N10 S11 C14 C15 61.2(5)
C19 C14 C15 C16 -1.2(8)
S11 C14 C15 C16 -179.8(4)
C14 C15 C16 C17 2.1(9)
C15 C16 C17 C18 -2.0(10)
C15 C16 C17 C20 177.9(6)
C16 C17 C18 C19 1.0(10)
C20 C17 C18 C19 -178.9(6)
C17 C18 C19 C14 -0.1(10)
C15 C14 C19 C18 0.2(8)
S11 C14 C19 C18 178.8(5)
N10 C9 C21 N22 56.0(6)
P1 C9 C21 N22 -176.3(3)
N10 C9 C21 C25 -61.2(6)
P1 C9 C21 C25 66.6(5)
C9 C21 N22 C26 76.0(5)
C25 C21 N22 C26 -159.4(4)
C9 C21 N22 C23 -122.0(4)
C25 C21 N22 C23 2.6(5)
C26 N22 C23 C24 -179.5(4)
C21 N22 C23 C24 18.9(5)
N22 C23 C24 C25 -32.1(5)
C23 C24 C25 C21 35.0(5)
N22 C21 C25 C24 -23.2(5)
C9 C21 C25 C24 99.3(5)
C21 N22 C26 O27 -12.4(7)
C23 N22 C26 O27 -172.6(5)
C21 N22 C26 O28 168.9(4)
C23 N22 C26 O28 8.7(6)
O27 C26 O28 C29 -2.1(7)
N22 C26 O28 C29 176.7(4)
C26 O28 C29 C30 -177.7(4)
O28 C29 C30 C31 152.3(4)
O28 C29 C30 C35 -28.9(6)
C35 C30 C31 C32 0.1(8)
C29 C30 C31 C32 179.0(5)
C30 C31 C32 C33 0.2(8)
C31 C32 C33 C34 -0.6(8)
C32 C33 C34 C35 0.7(8)
C31 C30 C35 C34 0.0(8)
C29 C30 C35 C34 -178.8(5)
C33 C34 C35 C30 -0.5(8)
